data_2022585
loop_
_publ_author_name
'Grosu, Ioana Georgeta'
'Martin, Flavia'
'Turza, Alexandru'
'Miclaus, Maria'
'Kacso, Irina'
'Borodi, Gheorghe'

_publ_section_title
;
 Structural studies of various olmesartan solvates
;
_journal_coeditor_code DV3017
_journal_issue 4
_journal_name_full 'Acta Crystallographica Section C'
_journal_page_first
;
;
_journal_paper_doi 10.1107/S2053229622002984
_journal_volume 78
_journal_year 2022
_chemical_formula_iupac 'C24 H26 N6 O3, C4 H10 O'
_chemical_formula_moiety 'C24 H26 N6 O3, C4 H10 O'
_chemical_formula_sum 'C28 H36 N6 O4'
_chemical_formula_weight 520.63
_chemical_name_common 'Olmesartan isobutanol monosolvate'
_chemical_name_systematic
;4-(2-Hydroxypropan-2-yl)-2-propyl-1-({4-[2-(1<i>H</i>-1,2,3,4-tetrazol-5-yl)phenyl]phenyl}methyl)-1<i>H</i>-imidazol-3-ium-5-carboxylate
isobutanol monosolvate
;
_space_group_crystal_system monoclinic
_space_group_IT_number 14
_space_group_name_Hall '-P 2ybc'
_space_group_name_H-M_alt 'P 1 21/c 1'
_atom_sites_solution_hydrogens mixed
_atom_sites_solution_primary direct
_audit_creation_method
;
Olex2 1.2
(compiled 2018.05.29 svn.r3508 for OlexSys, GUI svn.r5506)
;
_cell_angle_alpha 90
_cell_angle_beta 90.3045(11)
_cell_angle_gamma 90
_cell_formula_units_Z 4
_cell_length_a 9.77352(14)
_cell_length_b 19.3316(3)
_cell_length_c 14.34250(17)
_cell_measurement_reflns_used 15971
_cell_measurement_temperature 100.8(3)
_cell_measurement_theta_max 71.4210
_cell_measurement_theta_min 3.8350
_cell_volume 2709.80(7)
_computing_cell_refinement
;
CrysAlis PRO (Agilent, 2012)
;
_computing_data_collection
;
CrysAlis PRO (Agilent, 2012)
;
_computing_data_reduction
;
CrysAlis PRO (Agilent, 2012)
;
_computing_molecular_graphics
;
OLEX2 (Dolomanov <i>et al.</i>,  2009)
;
_computing_publication_material
;
OLEX2 (Dolomanov <i>et al.</i>,  2009)
;
_computing_structure_refinement
;
SHELXL2016 (Sheldrick, 2015)
;
_computing_structure_solution
;
SHELXS (Sheldrick, 2008)
;
_diffrn_ambient_temperature 100.8(3)
_diffrn_detector_area_resol_mean 16.4335
_diffrn_measured_fraction_theta_full 1.000
_diffrn_measured_fraction_theta_max 0.994
_diffrn_measurement_device_type 'Agilent SuperNova Dual Source diffractometer with an Eos detector'
_diffrn_measurement_method '\w scans'
_diffrn_radiation_monochromator mirror
_diffrn_radiation_type CuK\a
_diffrn_radiation_wavelength 1.54184
_diffrn_reflns_av_R_equivalents 0.0375
_diffrn_reflns_av_unetI/netI 0.0201
_diffrn_reflns_limit_h_max 12
_diffrn_reflns_limit_h_min -11
_diffrn_reflns_limit_k_max 20
_diffrn_reflns_limit_k_min -23
_diffrn_reflns_limit_l_max 17
_diffrn_reflns_limit_l_min -17
_diffrn_reflns_number 39211
_diffrn_reflns_theta_full 67.684
_diffrn_reflns_theta_max 71.776
_diffrn_reflns_theta_min 3.838
_diffrn_source 'SuperNova (Cu) X-ray Source'
_exptl_absorpt_coefficient_mu 0.708
_exptl_absorpt_correction_T_max 1.00000
_exptl_absorpt_correction_T_min 0.86735
_exptl_absorpt_correction_type multi-scan
_exptl_absorpt_process_details
;
(CrysAlis PRO; Agilent, 2012)
;
_exptl_crystal_colour colourless
_exptl_crystal_density_diffrn 1.276
_exptl_crystal_description needle
_exptl_crystal_F_000 1112
_exptl_crystal_size_max 0.1
_exptl_crystal_size_mid 0.01
_exptl_crystal_size_min 0.01
_refine_diff_density_max 0.280
_refine_diff_density_min -0.253
_refine_ls_extinction_method none
_refine_ls_goodness_of_fit_ref 1.034
_refine_ls_hydrogen_treatment mixed
_refine_ls_matrix_type full
_refine_ls_number_parameters 354
_refine_ls_number_reflns 5270
_refine_ls_number_restraints 1
_refine_ls_restrained_S_all 1.035
_refine_ls_R_factor_all 0.0467
_refine_ls_R_factor_gt 0.0395
_refine_ls_shift/su_max 0.001
_refine_ls_shift/su_mean 0.000
_refine_ls_structure_factor_coef Fsqd
_refine_ls_weighting_details 'w=1/[\s^2^(Fo^2^)+(0.0527P)^2^+1.2805P] where P=(Fo^2^+2Fc^2^)/3'
_refine_ls_weighting_scheme calc
_refine_ls_wR_factor_gt 0.1024
_refine_ls_wR_factor_ref 0.1077
_reflns_number_gt 4555
_reflns_number_total 5270
_reflns_threshold_expression 'I > 2\s(I)'
_cod_data_source_file dv3017sup1.cif
_cod_data_source_block Ol-IsoBut
_cod_original_cell_volume 2709.81(7)
_cod_database_code 2022585
_shelx_space_group_comment
;
The symmetry employed for this shelxl refinement is uniquely defined
by the following loop, which should always be used as a source of
symmetry information in preference to the above space-group names.
They are only intended as comments.
;

loop_
_space_group_symop_operation_xyz
'x, y, z'
'-x, y+1/2, -z+1/2'
'-x, -y, -z'
'x, -y-1/2, z-1/2'

loop_
_atom_site_type_symbol
_atom_site_label
_atom_site_fract_x
_atom_site_fract_y
_atom_site_fract_z
_atom_site_U_iso_or_equiv
_atom_site_adp_type
_atom_site_calc_flag
_atom_site_occupancy
_atom_site_disorder_assembly
_atom_site_disorder_group
O O3 0.21070(10) 0.23719(6) 0.93756(6) 0.0236(2) Uani d 1 . .
O O2 0.00955(10) 0.27749(5) 0.88809(6) 0.0223(2) Uani d 1 . .
O O1 -0.08312(10) 0.33774(5) 0.74124(6) 0.0224(2) Uani d 1 . .
H H1 -0.064303 0.324415 0.794055 0.034 Uiso calc 1 . .
N N6 0.20129(11) 0.25845(6) 0.62321(7) 0.0169(2) Uani d 1 . .
H H6 0.182399 0.262672 0.564858 0.020 Uiso calc 1 . .
N N5 0.31406(11) 0.23926(6) 0.75053(7) 0.0166(2) Uani d 1 . .
N N1 0.77103(12) 0.45658(7) 0.70946(8) 0.0229(3) Uani d 1 . .
C C12 0.44547(14) 0.35633(8) 0.83769(9) 0.0216(3) Uani d 1 . .
H H12 0.357770 0.361203 0.813082 0.026 Uiso calc 1 . .
C C17 0.32356(13) 0.24110(7) 0.65766(9) 0.0174(3) Uani d 1 . .
C C16 0.10964(13) 0.26863(7) 0.69448(9) 0.0164(3) Uani d 1 . .
C C9 0.70260(13) 0.34260(7) 0.91725(9) 0.0200(3) Uani d 1 . .
H H9 0.787441 0.337403 0.946079 0.024 Uiso calc 1 . .
N N3 0.66416(15) 0.52609(8) 0.62152(10) 0.0351(3) Uani d 1 . .
N N2 0.72761(13) 0.46750(7) 0.62113(9) 0.0291(3) Uani d 1 . .
C C11 0.50239(13) 0.29079(7) 0.84586(8) 0.0171(3) Uani d 1 . .
C C10 0.63168(13) 0.28462(7) 0.88656(9) 0.0187(3) Uani d 1 . .
H H10 0.670944 0.241063 0.893232 0.022 Uiso calc 1 . .
C C19 -0.03892(13) 0.28727(7) 0.67487(9) 0.0177(3) Uani d 1 . .
C C18 0.12949(14) 0.25697(7) 0.87526(9) 0.0172(3) Uani d 1 . .
C C8 0.64774(14) 0.40840(7) 0.90522(9) 0.0203(3) Uani d 1 . .
C C21 -0.05546(14) 0.32068(8) 0.57947(9) 0.0219(3) Uani d 1 . .
H H21A -0.147722 0.336891 0.572066 0.033 Uiso calc 1 . .
H H21B -0.035706 0.287274 0.531873 0.033 Uiso calc 1 . .
H H21C 0.006613 0.358951 0.574238 0.033 Uiso calc 1 . .
C C7 0.73265(14) 0.50958(8) 0.76250(10) 0.0238(3) Uani d 1 . .
C C22 0.44824(14) 0.23095(8) 0.60020(9) 0.0227(3) Uani d 1 . .
H H22A 0.421348 0.218059 0.537366 0.027 Uiso calc 1 . .
H H22B 0.502036 0.193375 0.626173 0.027 Uiso calc 1 . .
C C13 0.51754(14) 0.41471(8) 0.86573(10) 0.0235(3) Uani d 1 . .
H H13 0.478777 0.458292 0.858139 0.028 Uiso calc 1 . .
C C14 0.43178(13) 0.22566(7) 0.81218(9) 0.0178(3) Uani d 1 . .
H H14A 0.497474 0.197356 0.779026 0.021 Uiso calc 1 . .
H H14B 0.400870 0.199509 0.865805 0.021 Uiso calc 1 . .
N N4 0.66531(14) 0.55403(7) 0.70898(10) 0.0326(3) Uani d 1 . .
C C6 0.72930(14) 0.47110(8) 0.93046(10) 0.0231(3) Uani d 1 . .
C C5 0.77063(15) 0.48287(8) 1.02236(11) 0.0283(3) Uani d 1 . .
H H5 0.748438 0.450990 1.068425 0.034 Uiso calc 1 . .
C C1 0.76574(14) 0.51968(8) 0.86232(10) 0.0238(3) Uani d 1 . .
C C20 -0.12547(15) 0.22172(8) 0.68302(11) 0.0263(3) Uani d 1 . .
H H20A -0.114077 0.202257 0.744148 0.040 Uiso calc 1 . .
H H20B -0.096624 0.188754 0.637093 0.040 Uiso calc 1 . .
H H20C -0.220061 0.232987 0.672942 0.040 Uiso calc 1 . .
C C23 0.53665(14) 0.29692(9) 0.59652(10) 0.0276(3) Uani d 1 . .
H H23A 0.573941 0.305806 0.658175 0.033 Uiso calc 1 . .
H H23B 0.612866 0.289013 0.554806 0.033 Uiso calc 1 . .
C C24 0.45874(17) 0.36044(9) 0.56391(11) 0.0336(4) Uani d 1 . .
H H24A 0.410995 0.350015 0.506955 0.050 Uiso calc 1 . .
H H24B 0.521815 0.397661 0.553404 0.050 Uiso calc 1 . .
H H24C 0.394112 0.373815 0.610747 0.050 Uiso calc 1 . .
C C2 0.83879(15) 0.57911(8) 0.88668(11) 0.0290(3) Uani d 1 . .
H H2 0.861278 0.611353 0.841143 0.035 Uiso calc 1 . .
C C15 0.17941(13) 0.25597(7) 0.77622(9) 0.0164(3) Uani d 1 . .
C C3 0.87781(16) 0.59020(9) 0.97824(12) 0.0333(4) Uani d 1 . .
H H3 0.926043 0.629928 0.994433 0.040 Uiso calc 1 . .
C C4 0.84478(16) 0.54192(9) 1.04571(11) 0.0333(4) Uani d 1 . .
H H4 0.872344 0.548979 1.107136 0.040 Uiso calc 1 . .
O O1A 0.61938(12) 0.08041(7) 0.73781(9) 0.0419(3) Uani d 1 . .
H H1AA 0.538538 0.076380 0.751822 0.063 Uiso calc 1 . .
C C2A 0.83577(16) 0.04822(8) 0.80825(11) 0.0288(3) Uani d 1 . .
H H2A 0.873632 0.061920 0.747865 0.035 Uiso calc 1 . .
C C3A 0.70055(17) 0.08513(9) 0.82076(12) 0.0349(4) Uani d 1 . .
H H3AA 0.651362 0.064579 0.872384 0.042 Uiso calc 1 . .
H H3AB 0.717136 0.133383 0.835499 0.042 Uiso calc 1 . .
C C1A 0.93650(18) 0.06988(10) 0.88409(12) 0.0399(4) Uani d 1 . .
H H1AB 0.950019 0.119029 0.881514 0.060 Uiso calc 1 . .
H H1AC 1.022308 0.046833 0.874614 0.060 Uiso calc 1 . .
H H1AD 0.900697 0.057441 0.943997 0.060 Uiso calc 1 . .
C C4A 0.8156(2) -0.02944(9) 0.80751(14) 0.0424(4) Uani d 1 . .
H H4AA 0.791787 -0.044848 0.868957 0.064 Uiso calc 1 . .
H H4AB 0.898760 -0.051579 0.788405 0.064 Uiso calc 1 . .
H H4AC 0.743361 -0.041139 0.764699 0.064 Uiso calc 1 . .
H H1A 0.8176(18) 0.4202(8) 0.7227(13) 0.035(5) Uiso d 1 . .

loop_
_atom_site_aniso_label
_atom_site_aniso_U_11
_atom_site_aniso_U_22
_atom_site_aniso_U_33
_atom_site_aniso_U_12
_atom_site_aniso_U_13
_atom_site_aniso_U_23
O3 0.0232(5) 0.0380(6) 0.0096(4) 0.0028(4) -0.0012(4) 0.0013(4)
O2 0.0230(5) 0.0321(6) 0.0119(4) 0.0061(4) 0.0024(4) 0.0024(4)
O1 0.0288(5) 0.0274(5) 0.0110(4) 0.0088(4) 0.0006(4) -0.0001(4)
N6 0.0194(5) 0.0241(6) 0.0073(5) 0.0007(4) -0.0010(4) -0.0001(4)
N5 0.0174(5) 0.0223(6) 0.0100(5) 0.0008(4) -0.0012(4) -0.0012(4)
N1 0.0251(6) 0.0230(6) 0.0205(6) 0.0024(5) -0.0027(5) 0.0016(5)
C12 0.0190(6) 0.0260(7) 0.0198(7) 0.0029(5) -0.0032(5) 0.0006(5)
C17 0.0200(6) 0.0205(7) 0.0117(6) -0.0006(5) -0.0006(5) -0.0016(5)
C16 0.0201(6) 0.0182(7) 0.0110(6) -0.0008(5) 0.0003(5) -0.0010(5)
C9 0.0174(6) 0.0291(8) 0.0134(6) 0.0018(5) 0.0000(5) -0.0008(5)
N3 0.0383(8) 0.0355(8) 0.0313(7) 0.0061(6) -0.0073(6) 0.0061(6)
N2 0.0310(7) 0.0331(7) 0.0233(6) 0.0010(5) -0.0053(5) 0.0050(5)
C11 0.0193(6) 0.0235(7) 0.0084(6) 0.0003(5) 0.0007(5) 0.0000(5)
C10 0.0194(6) 0.0236(7) 0.0132(6) 0.0039(5) 0.0009(5) 0.0010(5)
C19 0.0185(6) 0.0225(7) 0.0123(6) 0.0023(5) -0.0004(5) -0.0013(5)
C18 0.0222(6) 0.0186(7) 0.0109(6) -0.0014(5) 0.0008(5) -0.0009(5)
C8 0.0201(6) 0.0259(7) 0.0150(6) 0.0000(5) 0.0024(5) -0.0017(5)
C21 0.0235(7) 0.0293(8) 0.0128(6) 0.0051(6) -0.0017(5) 0.0002(5)
C7 0.0212(7) 0.0219(7) 0.0283(8) -0.0004(5) -0.0005(5) 0.0019(6)
C22 0.0202(7) 0.0350(8) 0.0129(6) 0.0041(6) 0.0010(5) -0.0021(5)
C13 0.0227(7) 0.0229(7) 0.0249(7) 0.0031(5) -0.0018(5) 0.0000(6)
C14 0.0189(6) 0.0221(7) 0.0122(6) 0.0031(5) -0.0024(5) -0.0004(5)
N4 0.0335(7) 0.0281(7) 0.0362(7) 0.0059(6) -0.0036(6) 0.0040(6)
C6 0.0183(6) 0.0265(8) 0.0245(7) 0.0024(5) 0.0004(5) -0.0061(6)
C5 0.0259(7) 0.0343(9) 0.0247(7) 0.0000(6) 0.0011(6) -0.0053(6)
C1 0.0210(7) 0.0224(7) 0.0279(8) 0.0031(5) 0.0007(5) -0.0043(6)
C20 0.0208(7) 0.0283(8) 0.0300(8) -0.0016(6) -0.0024(6) 0.0026(6)
C23 0.0200(7) 0.0483(10) 0.0145(6) -0.0051(6) 0.0011(5) -0.0048(6)
C24 0.0379(9) 0.0382(9) 0.0247(8) -0.0123(7) -0.0042(6) 0.0012(7)
C2 0.0276(8) 0.0231(8) 0.0363(8) -0.0002(6) 0.0024(6) -0.0059(6)
C15 0.0177(6) 0.0194(7) 0.0120(6) 0.0002(5) 0.0001(5) -0.0014(5)
C3 0.0292(8) 0.0298(8) 0.0410(9) -0.0025(6) 0.0016(7) -0.0141(7)
C4 0.0287(8) 0.0426(10) 0.0287(8) -0.0001(7) -0.0020(6) -0.0167(7)
O1A 0.0313(6) 0.0527(8) 0.0415(7) 0.0034(6) -0.0020(5) -0.0007(6)
C2A 0.0320(8) 0.0297(8) 0.0247(7) -0.0003(6) 0.0023(6) -0.0039(6)
C3A 0.0351(9) 0.0345(9) 0.0353(9) 0.0000(7) 0.0040(7) -0.0055(7)
C1A 0.0402(10) 0.0462(11) 0.0333(9) -0.0004(8) -0.0039(7) -0.0089(8)
C4A 0.0531(11) 0.0310(9) 0.0430(10) 0.0014(8) -0.0058(8) -0.0048(8)

loop_
_atom_type_symbol
_atom_type_description
_atom_type_scat_dispersion_real
_atom_type_scat_dispersion_imag
_atom_type_scat_source
C C 0.0181 0.0091 'International Tables Vol C Tables 4.2.6.8 and 6.1.1.4'
H H 0.0000 0.0000 'International Tables Vol C Tables 4.2.6.8 and 6.1.1.4'
N N 0.0311 0.0180 'International Tables Vol C Tables 4.2.6.8 and 6.1.1.4'
O O 0.0492 0.0322 'International Tables Vol C Tables 4.2.6.8 and 6.1.1.4'

loop_
_geom_angle_atom_site_label_1
_geom_angle_atom_site_label_2
_geom_angle_atom_site_label_3
_geom_angle_site_symmetry_1
_geom_angle_site_symmetry_3
_geom_angle
_geom_angle_publ_flag
C19 O1 H1 . . 109.5 ?
C17 N6 H6 . . 124.9 ?
C17 N6 C16 . . 110.25(11) ?
C16 N6 H6 . . 124.9 ?
C17 N5 C14 . . 123.07(11) ?
C17 N5 C15 . . 108.98(11) ?
C15 N5 C14 . . 127.86(10) ?
N2 N1 H1A . . 119.9(13) ?
C7 N1 N2 . . 109.13(12) ?
C7 N1 H1A . . 130.9(13) ?
C11 C12 H12 . . 119.5 ?
C11 C12 C13 . . 120.98(13) ?
C13 C12 H12 . . 119.5 ?
N6 C17 N5 . . 108.00(11) ?
N6 C17 C22 . . 124.26(12) ?
N5 C17 C22 . . 127.61(12) ?
N6 C16 C19 . . 121.39(11) ?
C15 C16 N6 . . 106.61(11) ?
C15 C16 C19 . . 131.96(12) ?
C10 C9 H9 . . 119.7 ?
C10 C9 C8 . . 120.50(12) ?
C8 C9 H9 . . 119.7 ?
N2 N3 N4 . . 110.45(12) ?
N3 N2 N1 . . 106.35(12) ?
C12 C11 C10 . . 118.38(13) ?
C12 C11 C14 . . 123.38(12) ?
C10 C11 C14 . . 118.23(12) ?
C9 C10 C11 . . 120.90(13) ?
C9 C10 H10 . . 119.6 ?
C11 C10 H10 . . 119.6 ?
O1 C19 C16 . . 109.25(10) ?
O1 C19 C21 . . 106.14(11) ?
O1 C19 C20 . . 110.19(11) ?
C16 C19 C20 . . 108.51(11) ?
C21 C19 C16 . . 111.34(11) ?
C21 C19 C20 . . 111.39(11) ?
O3 C18 O2 . . 125.62(12) ?
O3 C18 C15 . . 117.54(12) ?
O2 C18 C15 . . 116.83(11) ?
C9 C8 C13 . . 118.71(13) ?
C9 C8 C6 . . 120.47(12) ?
C13 C8 C6 . . 120.78(13) ?
C19 C21 H21A . . 109.5 ?
C19 C21 H21B . . 109.5 ?
C19 C21 H21C . . 109.5 ?
H21A C21 H21B . . 109.5 ?
H21A C21 H21C . . 109.5 ?
H21B C21 H21C . . 109.5 ?
N1 C7 C1 . . 126.43(13) ?
N4 C7 N1 . . 107.98(13) ?
N4 C7 C1 . . 125.50(14) ?
C17 C22 H22A . . 109.3 ?
C17 C22 H22B . . 109.3 ?
C17 C22 C23 . . 111.77(12) ?
H22A C22 H22B . . 107.9 ?
C23 C22 H22A . . 109.3 ?
C23 C22 H22B . . 109.3 ?
C12 C13 C8 . . 120.44(13) ?
C12 C13 H13 . . 119.8 ?
C8 C13 H13 . . 119.8 ?
N5 C14 C11 . . 113.39(11) ?
N5 C14 H14A . . 108.9 ?
N5 C14 H14B . . 108.9 ?
C11 C14 H14A . . 108.9 ?
C11 C14 H14B . . 108.9 ?
H14A C14 H14B . . 107.7 ?
C7 N4 N3 . . 106.10(13) ?
C5 C6 C8 . . 120.83(13) ?
C5 C6 C1 . . 118.41(14) ?
C1 C6 C8 . . 120.76(13) ?
C6 C5 H5 . . 119.7 ?
C4 C5 C6 . . 120.58(15) ?
C4 C5 H5 . . 119.7 ?
C6 C1 C7 . . 122.08(13) ?
C2 C1 C7 . . 117.37(14) ?
C2 C1 C6 . . 120.53(14) ?
C19 C20 H20A . . 109.5 ?
C19 C20 H20B . . 109.5 ?
C19 C20 H20C . . 109.5 ?
H20A C20 H20B . . 109.5 ?
H20A C20 H20C . . 109.5 ?
H20B C20 H20C . . 109.5 ?
C22 C23 H23A . . 108.9 ?
C22 C23 H23B . . 108.9 ?
H23A C23 H23B . . 107.7 ?
C24 C23 C22 . . 113.55(12) ?
C24 C23 H23A . . 108.9 ?
C24 C23 H23B . . 108.9 ?
C23 C24 H24A . . 109.5 ?
C23 C24 H24B . . 109.5 ?
C23 C24 H24C . . 109.5 ?
H24A C24 H24B . . 109.5 ?
H24A C24 H24C . . 109.5 ?
H24B C24 H24C . . 109.5 ?
C1 C2 H2 . . 119.9 ?
C3 C2 C1 . . 120.23(15) ?
C3 C2 H2 . . 119.9 ?
N5 C15 C18 . . 123.98(11) ?
C16 C15 N5 . . 106.15(11) ?
C16 C15 C18 . . 129.85(12) ?
C2 C3 H3 . . 120.1 ?
C2 C3 C4 . . 119.71(15) ?
C4 C3 H3 . . 120.1 ?
C5 C4 H4 . . 119.7 ?
C3 C4 C5 . . 120.53(15) ?
C3 C4 H4 . . 119.7 ?
C3A O1A H1AA . . 109.5 ?
C3A C2A H2A . . 108.1 ?
C3A C2A C1A . . 110.34(13) ?
C3A C2A C4A . . 110.75(14) ?
C1A C2A H2A . . 108.1 ?
C4A C2A H2A . . 108.1 ?
C4A C2A C1A . . 111.19(15) ?
O1A C3A C2A . . 110.64(13) ?
O1A C3A H3AA . . 109.5 ?
O1A C3A H3AB . . 109.5 ?
C2A C3A H3AA . . 109.5 ?
C2A C3A H3AB . . 109.5 ?
H3AA C3A H3AB . . 108.1 ?
C2A C1A H1AB . . 109.5 ?
C2A C1A H1AC . . 109.5 ?
C2A C1A H1AD . . 109.5 ?
H1AB C1A H1AC . . 109.5 ?
H1AB C1A H1AD . . 109.5 ?
H1AC C1A H1AD . . 109.5 ?
C2A C4A H4AA . . 109.5 ?
C2A C4A H4AB . . 109.5 ?
C2A C4A H4AC . . 109.5 ?
H4AA C4A H4AB . . 109.5 ?
H4AA C4A H4AC . . 109.5 ?
H4AB C4A H4AC . . 109.5 ?

loop_
_geom_bond_atom_site_label_1
_geom_bond_atom_site_label_2
_geom_bond_site_symmetry_2
_geom_bond_distance
_geom_bond_publ_flag
O3 C18 . 1.2518(16) ?
O2 C18 . 1.2520(17) ?
O1 H1 . 0.8200 ?
O1 C19 . 1.4313(16) ?
N6 H6 . 0.8600 ?
N6 C17 . 1.3336(17) ?
N6 C16 . 1.3769(16) ?
N5 C17 . 1.3362(16) ?
N5 C14 . 1.4710(16) ?
N5 C15 . 1.4061(16) ?
N1 N2 . 1.3505(17) ?
N1 C7 . 1.3313(19) ?
N1 H1A . 0.858(14) ?
C12 H12 . 0.9300 ?
C12 C11 . 1.3884(19) ?
C12 C13 . 1.389(2) ?
C17 C22 . 1.4876(18) ?
C16 C19 . 1.5208(18) ?
C16 C15 . 1.3750(18) ?
C9 H9 . 0.9300 ?
C9 C10 . 1.388(2) ?
C9 C8 . 1.391(2) ?
N3 N2 . 1.2913(19) ?
N3 N4 . 1.366(2) ?
C11 C10 . 1.3941(18) ?
C11 C14 . 1.5137(18) ?
C10 H10 . 0.9300 ?
C19 C21 . 1.5209(18) ?
C19 C20 . 1.528(2) ?
C18 C15 . 1.5045(17) ?
C8 C13 . 1.3954(19) ?
C8 C6 . 1.494(2) ?
C21 H21A . 0.9600 ?
C21 H21B . 0.9600 ?
C21 H21C . 0.9600 ?
C7 N4 . 1.3249(19) ?
C7 C1 . 1.479(2) ?
C22 H22A . 0.9700 ?
C22 H22B . 0.9700 ?
C22 C23 . 1.542(2) ?
C13 H13 . 0.9300 ?
C14 H14A . 0.9700 ?
C14 H14B . 0.9700 ?
C6 C5 . 1.395(2) ?
C6 C1 . 1.403(2) ?
C5 H5 . 0.9300 ?
C5 C4 . 1.392(2) ?
C1 C2 . 1.396(2) ?
C20 H20A . 0.9600 ?
C20 H20B . 0.9600 ?
C20 H20C . 0.9600 ?
C23 H23A . 0.9700 ?
C23 H23B . 0.9700 ?
C23 C24 . 1.517(2) ?
C24 H24A . 0.9600 ?
C24 H24B . 0.9600 ?
C24 H24C . 0.9600 ?
C2 H2 . 0.9300 ?
C2 C3 . 1.382(2) ?
C3 H3 . 0.9300 ?
C3 C4 . 1.384(3) ?
C4 H4 . 0.9300 ?
O1A H1AA . 0.8200 ?
O1A C3A . 1.429(2) ?
C2A H2A . 0.9800 ?
C2A C3A . 1.513(2) ?
C2A C1A . 1.522(2) ?
C2A C4A . 1.514(2) ?
C3A H3AA . 0.9700 ?
C3A H3AB . 0.9700 ?
C1A H1AB . 0.9600 ?
C1A H1AC . 0.9600 ?
C1A H1AD . 0.9600 ?
C4A H4AA . 0.9600 ?
C4A H4AB . 0.9600 ?
C4A H4AC . 0.9600 ?

_cod_database_fobs_code 2022585
